data_4311987
loop_
_publ_author_name
'Chi-Kwan Li'
'Xiao-Xia Lu'
'Keith Man-Chung Wong'
'Chui-Ling Chan'
'Nianyong Zhu'
'Vivian Wing-Wah Yam'

_publ_section_title
;
 Molecular Design of Luminescence Ion Probes for Various Cations Based on
 Weak Gold(I)...Gold(I) Interactions in Dinuclear Gold(I) Complexes
;
_journal_name_full 'Inorganic Chemistry'
_journal_page_first 7421
_journal_page_last 7430
_journal_paper_doi 10.1021/ic049094u
_journal_volume 43
_journal_year 2004
_chemical_formula_moiety 'C53 H84 Au2 O10 P2 S2'
_chemical_formula_sum 'C53 H84 Au2 O10 P2 S2'
_chemical_formula_weight 1401.19
_chemical_name_systematic
;
 ?
;
_space_group_IT_number 14
_symmetry_cell_setting monoclinic
_symmetry_space_group_name_Hall '-P 2ybc'
_symmetry_space_group_name_H-M 'P 1 21/c 1'
_atom_sites_solution_hydrogens geom
_atom_sites_solution_primary direct
_atom_sites_solution_secondary difmap
_audit_creation_method SHELXL-97
_cell_angle_alpha 90.00
_cell_angle_beta 91.52(3)
_cell_angle_gamma 90.00
_cell_formula_units_Z 4
_cell_length_a 17.772(3)
_cell_length_b 19.956(4)
_cell_length_c 16.459(3)
_cell_measurement_reflns_used 0
_cell_measurement_temperature 301(2)
_cell_measurement_theta_max 0
_cell_measurement_theta_min 0
_cell_volume 5835.3(19)
_computing_molecular_graphics 'Ortep-3 for Windows (Farrugia, 1997)'
_computing_publication_material 'WinGX publication routines (Farrugia, 1999)'
_computing_structure_refinement 'SHELXL-97 (Sheldrick, 1997)'
_computing_structure_solution SIR-97
_diffrn_ambient_temperature 301(2)
_diffrn_measured_fraction_theta_full 0.998
_diffrn_measured_fraction_theta_max 0.998
_diffrn_measurement_device_type 'Rigaku AFC7R four-circle'
_diffrn_radiation_monochromator graphite
_diffrn_radiation_source 'fine-focus sealed tube'
_diffrn_radiation_type MoK\a
_diffrn_radiation_wavelength 0.71069
_diffrn_reflns_av_R_equivalents 0.0454
_diffrn_reflns_av_sigmaI/netI 0.0860
_diffrn_reflns_limit_h_max 21
_diffrn_reflns_limit_h_min -21
_diffrn_reflns_limit_k_max 0
_diffrn_reflns_limit_k_min -23
_diffrn_reflns_limit_l_max 19
_diffrn_reflns_limit_l_min 0
_diffrn_reflns_number 10643
_diffrn_reflns_theta_full 25.00
_diffrn_reflns_theta_max 25.00
_diffrn_reflns_theta_min 2.04
_exptl_absorpt_coefficient_mu 5.201
_exptl_absorpt_correction_type none
_exptl_crystal_colour yellow
_exptl_crystal_density_diffrn 1.595
_exptl_crystal_density_method 'not measured'
_exptl_crystal_description prism
_exptl_crystal_F_000 2808
_exptl_crystal_size_max 0.3
_exptl_crystal_size_mid 0.2
_exptl_crystal_size_min 0.1
_refine_diff_density_max 0.784
_refine_diff_density_min -0.703
_refine_diff_density_rms 0.114
_refine_ls_extinction_method none
_refine_ls_goodness_of_fit_ref 0.973
_refine_ls_hydrogen_treatment mixed
_refine_ls_matrix_type full
_refine_ls_number_parameters 512
_refine_ls_number_reflns 10253
_refine_ls_number_restraints 362
_refine_ls_restrained_S_all 0.994
_refine_ls_R_factor_all 0.1406
_refine_ls_R_factor_gt 0.0396
_refine_ls_shift/su_max 0.001
_refine_ls_shift/su_mean 0.000
_refine_ls_structure_factor_coef Fsqd
_refine_ls_weighting_details 'calc w=1/[\s^2^(Fo^2^)+(0.0789P)^2^+0.0000P] where P=(Fo^2^+2Fc^2^)/3'
_refine_ls_weighting_scheme calc
_refine_ls_wR_factor_gt 0.1136
_refine_ls_wR_factor_ref 0.1530
_reflns_number_gt 4476
_reflns_number_total 10253
_reflns_threshold_expression >2sigma(I)
_cod_data_source_file ic049094usi20040709_052741.cif
_cod_data_source_block afc688a
_cod_database_code 4311987

loop_
_symmetry_equiv_pos_as_xyz
'x, y, z'
'-x, y+1/2, -z+1/2'
'-x, -y, -z'
'x, -y-1/2, z-1/2'

loop_
_atom_site_label
_atom_site_type_symbol
_atom_site_fract_x
_atom_site_fract_y
_atom_site_fract_z
_atom_site_U_iso_or_equiv
_atom_site_adp_type
_atom_site_occupancy
_atom_site_symmetry_multiplicity
_atom_site_calc_flag
_atom_site_refinement_flags
_atom_site_disorder_assembly
_atom_site_disorder_group
Au1 Au 0.04852(2) 0.188927(19) 0.75871(2) 0.07050(15) Uani 1 1 d . . .
Au2 Au 0.17081(3) 0.31229(2) 0.75945(2) 0.07678(16) Uani 1 1 d . . .
S1 S -0.00133(19) 0.19523(15) 0.62894(16) 0.0893(9) Uani 1 1 d . . .
S2 S 0.21733(19) 0.2933(2) 0.63267(16) 0.1048(11) Uani 1 1 d . . .
P1 P 0.09324(17) 0.17732(13) 0.88828(14) 0.0683(7) Uani 1 1 d . . .
P2 P 0.13024(18) 0.33188(14) 0.88653(15) 0.0737(8) Uani 1 1 d . . .
C1 C 0.1127(6) 0.2550(5) 0.9437(5) 0.069(3) Uani 1 1 d . . .
H1A H 0.1563 0.2472 0.9791 0.083 Uiso 1 1 calc R . .
H1B H 0.0705 0.2635 0.9783 0.083 Uiso 1 1 calc R . .
C2 C 0.1816(6) 0.1298(5) 0.8964(5) 0.074(3) Uani 1 1 d . . .
H2 H 0.1980 0.1292 0.9537 0.088 Uiso 1 1 calc R . .
C3 C 0.1685(7) 0.0564(5) 0.8691(8) 0.101(4) Uani 1 1 d . . .
H3A H 0.1319 0.0357 0.9038 0.121 Uiso 1 1 calc R . .
H3B H 0.1482 0.0559 0.8138 0.121 Uiso 1 1 calc R . .
C4 C 0.2394(8) 0.0172(6) 0.8732(9) 0.118(5) Uani 1 1 d . . .
H4A H 0.2295 -0.0273 0.8516 0.142 Uiso 1 1 calc R . .
H4B H 0.2552 0.0122 0.9297 0.142 Uiso 1 1 calc R . .
C5 C 0.3040(8) 0.0486(7) 0.8265(8) 0.116(5) Uani 1 1 d . . .
H5A H 0.3497 0.0230 0.8364 0.139 Uiso 1 1 calc R . .
H5B H 0.2921 0.0474 0.7687 0.139 Uiso 1 1 calc R . .
C6 C 0.3166(7) 0.1207(8) 0.8533(8) 0.116(4) Uani 1 1 d . . .
H6A H 0.3542 0.1410 0.8195 0.139 Uiso 1 1 calc R . .
H6B H 0.3359 0.1211 0.9090 0.139 Uiso 1 1 calc R . .
C7 C 0.2440(7) 0.1626(6) 0.8477(7) 0.092(3) Uani 1 1 d . . .
H7A H 0.2539 0.2072 0.8686 0.111 Uiso 1 1 calc R . .
H7B H 0.2276 0.1667 0.7912 0.111 Uiso 1 1 calc R . .
C8 C 0.0249(6) 0.1321(5) 0.9513(5) 0.070(3) Uani 1 1 d . . .
H8 H 0.0176 0.0877 0.9271 0.084 Uiso 1 1 calc R . .
C9 C -0.0505(7) 0.1663(6) 0.9497(7) 0.091(3) Uani 1 1 d . . .
H9A H -0.0691 0.1697 0.8939 0.109 Uiso 1 1 calc R . .
H9B H -0.0449 0.2113 0.9711 0.109 Uiso 1 1 calc R . .
C10 C -0.1089(7) 0.1273(7) 1.0008(7) 0.106(4) Uani 1 1 d . . .
H10A H -0.1556 0.1522 1.0021 0.128 Uiso 1 1 calc R . .
H10B H -0.1193 0.0841 0.9758 0.128 Uiso 1 1 calc R . .
C11 C -0.0783(8) 0.1174(6) 1.0855(7) 0.100(4) Uani 1 1 d . . .
H11A H -0.1142 0.0917 1.1161 0.120 Uiso 1 1 calc R . .
H11B H -0.0725 0.1607 1.1116 0.120 Uiso 1 1 calc R . .
C12 C -0.0032(8) 0.0814(6) 1.0881(7) 0.102(4) Uani 1 1 d . . .
H12A H -0.0092 0.0368 1.0655 0.123 Uiso 1 1 calc R . .
H12B H 0.0148 0.0771 1.1439 0.123 Uiso 1 1 calc R . .
C13 C 0.0545(6) 0.1213(5) 1.0385(5) 0.081(3) Uani 1 1 d . . .
H13A H 0.0639 0.1644 1.0642 0.097 Uiso 1 1 calc R . .
H13B H 0.1017 0.0970 1.0378 0.097 Uiso 1 1 calc R . .
C14 C 0.0435(7) 0.3794(5) 0.8906(6) 0.079(3) Uani 1 1 d . . .
H14 H 0.0270 0.3783 0.9469 0.094 Uiso 1 1 calc R . .
C15 C 0.0538(9) 0.4530(7) 0.8675(9) 0.131(5) Uani 1 1 d . . .
H15A H 0.0744 0.4558 0.8135 0.157 Uiso 1 1 calc R . .
H15B H 0.0894 0.4739 0.9053 0.157 Uiso 1 1 calc R . .
C16 C -0.0236(10) 0.4922(7) 0.8687(10) 0.143(6) Uani 1 1 d . . .
H16A H -0.0413 0.4946 0.9238 0.171 Uiso 1 1 calc R . .
H16B H -0.0167 0.5375 0.8490 0.171 Uiso 1 1 calc R . .
C17 C -0.0796(10) 0.4570(8) 0.8164(8) 0.144(6) Uani 1 1 d . . .
H17A H -0.0627 0.4570 0.7608 0.172 Uiso 1 1 calc R . .
H17B H -0.1271 0.4809 0.8175 0.172 Uiso 1 1 calc R . .
C18 C -0.0915(9) 0.3869(8) 0.8429(9) 0.136(5) Uani 1 1 d . . .
H18A H -0.1295 0.3658 0.8083 0.163 Uiso 1 1 calc R . .
H18B H -0.1089 0.3864 0.8983 0.163 Uiso 1 1 calc R . .
C19 C -0.0183(7) 0.3490(6) 0.8382(8) 0.106(4) Uani 1 1 d . . .
H19A H -0.0263 0.3030 0.8551 0.127 Uiso 1 1 calc R . .
H19B H -0.0026 0.3482 0.7822 0.127 Uiso 1 1 calc R . .
C20 C 0.2015(7) 0.3758(6) 0.9494(6) 0.092(3) Uani 1 1 d . . .
H20 H 0.2083 0.4193 0.9229 0.111 Uiso 1 1 calc R . .
C21 C 0.1736(7) 0.3926(6) 1.0363(6) 0.095(4) Uani 1 1 d . . .
H21A H 0.1284 0.4198 1.0325 0.114 Uiso 1 1 calc R . .
H21B H 0.1620 0.3517 1.0651 0.114 Uiso 1 1 calc R . .
C22 C 0.2364(11) 0.4311(9) 1.0824(9) 0.165(7) Uani 1 1 d . . .
H22A H 0.2414 0.4747 1.0570 0.198 Uiso 1 1 calc R . .
H22B H 0.2202 0.4387 1.1375 0.198 Uiso 1 1 calc R . .
C23 C 0.3116(10) 0.3998(13) 1.0871(12) 0.204(11) Uani 1 1 d . . .
H23A H 0.3092 0.3568 1.1144 0.245 Uiso 1 1 calc R . .
H23B H 0.3468 0.4284 1.1169 0.245 Uiso 1 1 calc R . .
C24 C 0.3374(8) 0.3904(10) 0.9965(10) 0.170(7) Uani 1 1 d . . .
H24A H 0.3863 0.3688 0.9957 0.204 Uiso 1 1 calc R . .
H24B H 0.3410 0.4335 0.9697 0.204 Uiso 1 1 calc R . .
C25 C 0.2754(9) 0.3448(9) 0.9512(8) 0.128(5) Uani 1 1 d . . .
H25A H 0.2907 0.3365 0.8960 0.154 Uiso 1 1 calc R . .
H25B H 0.2726 0.3019 0.9787 0.154 Uiso 1 1 calc R . .
C26 C -0.0895(7) 0.1557(7) 0.6254(7) 0.096(4) Uani 1 1 d . . .
C27 C -0.1171(8) 0.1160(6) 0.6863(7) 0.097(4) Uani 1 1 d . . .
H27 H -0.0891 0.1108 0.7344 0.117 Uiso 1 1 calc R . .
C28 C -0.1845(9) 0.0843(7) 0.6772(10) 0.130(5) Uani 1 1 d . . .
C29 C -0.2272(9) 0.0965(10) 0.6103(13) 0.155(7) Uani 1 1 d . . .
C30 C -0.2010(11) 0.1332(10) 0.5506(11) 0.153(6) Uani 1 1 d . . .
H30 H -0.2287 0.1373 0.5021 0.184 Uiso 1 1 calc R . .
C31 C -0.1342(10) 0.1648(8) 0.5596(8) 0.130(5) Uani 1 1 d . . .
H31 H -0.1187 0.1936 0.5189 0.156 Uiso 1 1 calc R . .
O1 O -0.2174(7) 0.0415(6) 0.7294(8) 0.176(4) Uiso 1 1 d . . .
C32 C -0.1898(9) 0.0381(9) 0.8034(12) 0.176(7) Uiso 1 1 d D . .
H32A H -0.1849 0.0830 0.8255 0.211 Uiso 1 1 calc R . .
H32B H -0.1400 0.0182 0.8027 0.211 Uiso 1 1 calc R . .
C33 C -0.2413(10) -0.0049(8) 0.8598(11) 0.177(7) Uiso 1 1 d D . .
H33A H -0.2557 -0.0462 0.8324 0.212 Uiso 1 1 calc R . .
H33B H -0.2138 -0.0163 0.9096 0.212 Uiso 1 1 calc R . .
O5 O -0.3036(9) 0.0305(8) 0.8775(10) 0.238(7) Uiso 1 1 d D . .
C34 C -0.3654(11) -0.0057(11) 0.8982(16) 0.300(15) Uiso 1 1 d D . .
H34A H -0.3595 -0.0209 0.9540 0.360 Uiso 1 1 calc R . .
H34B H -0.3700 -0.0449 0.8635 0.360 Uiso 1 1 calc R . .
C35 C -0.4387(13) 0.0381(16) 0.8889(16) 0.45(3) Uiso 1 1 d D A .
H35A H -0.4794 0.0160 0.9164 0.536 Uiso 1 1 calc R . .
H35B H -0.4300 0.0811 0.9151 0.536 Uiso 1 1 calc R . .
O4 O -0.4595(18) 0.0484(14) 0.8099(16) 0.488(19) Uiso 1 1 d D . .
C36 C -0.482(5) 0.111(2) 0.7908(18) 0.46(5) Uiso 0.50 1 d PD A 1
H36A H -0.4510 0.1429 0.8207 0.557 Uiso 0.50 1 calc PR A 1
H36B H -0.5336 0.1170 0.8082 0.557 Uiso 0.50 1 calc PR A 1
C37 C -0.479(3) 0.1278(18) 0.6983(18) 0.26(3) Uiso 0.50 1 d PD A 1
H37A H -0.5294 0.1393 0.6786 0.315 Uiso 0.50 1 calc PR A 1
H37B H -0.4475 0.1669 0.6916 0.315 Uiso 0.50 1 calc PR A 1
O3 O -0.4534(14) 0.0792(15) 0.6536(16) 0.229(15) Uiso 0.50 1 d PD A 1
C38 C -0.4312(12) 0.081(2) 0.5802(18) 0.24(2) Uiso 0.50 1 d PD A 1
H38A H -0.4639 0.1124 0.5507 0.283 Uiso 0.50 1 calc PR A 1
H38B H -0.4398 0.0374 0.5566 0.283 Uiso 0.50 1 calc PR A 1
C39 C -0.3505(14) 0.1010(16) 0.563(2) 0.194(16) Uiso 0.50 1 d PD A 1
H39A H -0.3447 0.1019 0.5046 0.232 Uiso 0.50 1 calc PR A 1
H39B H -0.3421 0.1462 0.5830 0.232 Uiso 0.50 1 calc PR A 1
C36' C -0.487(3) -0.008(2) 0.772(2) 0.38(4) Uiso 0.50 1 d PD A 2
H36C H -0.5251 -0.0279 0.8052 0.452 Uiso 0.50 1 calc PR A 2
H36D H -0.4463 -0.0399 0.7666 0.452 Uiso 0.50 1 calc PR A 2
C37' C -0.521(2) 0.011(4) 0.685(2) 0.54(7) Uiso 0.50 1 d PD A 2
H37C H -0.5397 -0.0295 0.6581 0.643 Uiso 0.50 1 calc PR A 2
H37D H -0.5633 0.0414 0.6907 0.643 Uiso 0.50 1 calc PR A 2
O3' O -0.465(2) 0.040(2) 0.641(2) 0.31(2) Uiso 0.50 1 d PD A 2
C38' C -0.3980(13) 0.040(2) 0.684(2) 1.1(2) Uiso 0.50 1 d PD A 2
H38C H -0.3757 -0.0046 0.6827 1.376 Uiso 0.50 1 calc PR A 2
H38D H -0.4065 0.0510 0.7408 1.376 Uiso 0.50 1 calc PR A 2
C39' C -0.344(2) 0.0927(15) 0.646(2) 0.26(2) Uiso 0.50 1 d PD A 2
H39C H -0.3726 0.1255 0.6148 0.315 Uiso 0.50 1 calc PR A 2
H39D H -0.3152 0.1160 0.6883 0.315 Uiso 0.50 1 calc PR A 2
O2 O -0.2959(9) 0.0603(8) 0.5964(9) 0.206(6) Uiso 1 1 d D . .
C40 C 0.3161(7) 0.3029(7) 0.6396(7) 0.106(4) Uani 1 1 d . . .
C41 C 0.3570(9) 0.3016(11) 0.7120(9) 0.182(10) Uani 1 1 d . . .
H41 H 0.3324 0.2956 0.7607 0.219 Uiso 1 1 calc R . .
C42 C 0.4308(11) 0.3088(14) 0.7128(12) 0.211(12) Uani 1 1 d . . .
C43 C 0.4711(9) 0.3114(12) 0.6381(16) 0.189(10) Uani 1 1 d . C .
C44 C 0.4325(10) 0.3105(9) 0.5692(10) 0.153(7) Uani 1 1 d . . .
H44 H 0.4574 0.3138 0.5204 0.183 Uiso 1 1 calc R . .
C45 C 0.3538(9) 0.3047(9) 0.5684(9) 0.149(7) Uani 1 1 d . . .
H45 H 0.3272 0.3021 0.5191 0.178 Uiso 1 1 calc R . .
O6 O 0.4771(13) 0.3119(9) 0.7817(17) 0.276(10) Uiso 1 1 d . . .
C46 C 0.455(2) 0.311(2) 0.853(3) 0.48(4) Uiso 1 1 d D . .
H46A H 0.4458 0.2668 0.8746 0.573 Uiso 1 1 calc R . .
H46B H 0.4129 0.3410 0.8629 0.573 Uiso 1 1 calc R . .
C47 C 0.534(3) 0.3414(16) 0.879(4) 0.72(6) Uiso 1 1 d D . .
H47A H 0.5589 0.3583 0.8312 0.864 Uiso 1 1 calc R . .
H47B H 0.5275 0.3786 0.9161 0.864 Uiso 1 1 calc R . .
O10 O 0.5778(17) 0.2940(19) 0.9154(19) 0.50(2) Uiso 1 1 d D . .
C48 C 0.6058(16) 0.245(2) 0.868(3) 0.79(6) Uiso 1 1 d D . .
H48A H 0.5989 0.2579 0.8117 0.944 Uiso 1 1 calc R . .
H48B H 0.5777 0.2043 0.8768 0.944 Uiso 1 1 calc R . .
C49 C 0.6912(18) 0.2314(17) 0.886(2) 0.52(3) Uiso 1 1 d D . .
H49A H 0.7015 0.2352 0.9442 0.627 Uiso 1 1 calc R . .
H49B H 0.7029 0.1859 0.8701 0.627 Uiso 1 1 calc R . .
O9 O 0.7367(14) 0.2750(10) 0.8458(13) 0.310(9) Uiso 1 1 d D . .
C50 C 0.7738(13) 0.2443(12) 0.7832(15) 0.309(15) Uiso 1 1 d D C .
H50A H 0.7529 0.2000 0.7735 0.370 Uiso 1 1 calc R . .
H50B H 0.8268 0.2394 0.7978 0.370 Uiso 1 1 calc R . .
C51 C 0.7646(14) 0.2884(16) 0.7035(14) 0.352(19) Uiso 1 1 d D . .
H51A H 0.7770 0.3346 0.7162 0.422 Uiso 1 1 calc R B 1
H51B H 0.7995 0.2727 0.6633 0.422 Uiso 1 1 calc R B 1
O8 O 0.6932(12) 0.2851(12) 0.6721(14) 0.348(11) Uiso 1 1 d D C 1
C52 C 0.6751(14) 0.3286(13) 0.6110(17) 0.271(13) Uiso 1 1 d D . .
H52A H 0.7076 0.3205 0.5656 0.326 Uiso 1 1 calc R C 1
H52B H 0.6839 0.3741 0.6298 0.326 Uiso 1 1 calc R C 1
C53 C 0.5905(13) 0.3214(11) 0.5812(15) 0.232(11) Uiso 1 1 d D C .
H53A H 0.5761 0.3587 0.5463 0.278 Uiso 1 1 calc R . .
H53B H 0.5833 0.2800 0.5511 0.278 Uiso 1 1 calc R . .
O7 O 0.5478(10) 0.3212(7) 0.6510(10) 0.208(6) Uiso 1 1 d . . .

loop_
_atom_site_aniso_label
_atom_site_aniso_U_11
_atom_site_aniso_U_22
_atom_site_aniso_U_33
_atom_site_aniso_U_23
_atom_site_aniso_U_13
_atom_site_aniso_U_12
Au1 0.0833(3) 0.0737(3) 0.0543(2) 0.00027(18) -0.00357(18) -0.0010(2)
Au2 0.0906(3) 0.0840(3) 0.0557(2) 0.00059(19) 0.00015(19) -0.0030(2)
S1 0.106(2) 0.103(2) 0.0584(14) 0.0101(14) -0.0123(14) -0.0124(19)
S2 0.090(2) 0.165(3) 0.0591(15) -0.0156(17) -0.0018(14) 0.007(2)
P1 0.0848(19) 0.0691(17) 0.0507(12) -0.0009(11) -0.0021(12) -0.0024(14)
P2 0.096(2) 0.0726(17) 0.0522(13) -0.0007(12) 0.0002(13) -0.0086(15)
C1 0.078(7) 0.079(6) 0.051(5) 0.000(4) -0.010(4) -0.007(6)
C2 0.083(8) 0.086(7) 0.052(5) -0.004(5) -0.006(5) 0.007(6)
C3 0.100(10) 0.080(8) 0.123(9) -0.011(7) 0.009(7) 0.010(8)
C4 0.106(11) 0.096(9) 0.155(12) 0.020(9) 0.025(9) 0.037(9)
C5 0.113(11) 0.132(12) 0.103(9) -0.014(8) -0.001(8) 0.056(10)
C6 0.068(9) 0.147(13) 0.135(11) 0.008(10) 0.027(7) 0.005(9)
C7 0.076(8) 0.104(8) 0.097(8) -0.006(7) 0.009(6) -0.001(7)
C8 0.073(7) 0.073(6) 0.064(6) 0.004(5) 0.003(5) 0.003(6)
C9 0.096(9) 0.101(8) 0.074(7) -0.005(6) -0.001(6) -0.001(7)
C10 0.094(9) 0.130(11) 0.097(9) -0.014(8) 0.027(7) -0.010(8)
C11 0.116(11) 0.101(9) 0.085(8) -0.005(7) 0.030(7) -0.020(8)
C12 0.140(12) 0.092(9) 0.076(7) 0.003(6) 0.018(7) 0.002(9)
C13 0.089(8) 0.090(7) 0.062(6) 0.017(5) 0.003(5) 0.000(6)
C14 0.102(9) 0.073(7) 0.061(6) 0.003(5) 0.001(6) 0.017(6)
C15 0.163(15) 0.095(10) 0.136(12) 0.013(8) 0.011(10) 0.030(10)
C16 0.201(19) 0.097(10) 0.133(13) 0.001(9) 0.026(12) 0.038(12)
C17 0.200(18) 0.143(14) 0.087(9) -0.007(9) -0.030(10) 0.070(13)
C18 0.135(14) 0.127(12) 0.145(13) 0.029(10) -0.029(10) 0.029(11)
C19 0.116(11) 0.094(9) 0.107(9) -0.001(7) -0.023(8) 0.020(8)
C20 0.111(10) 0.098(8) 0.068(6) -0.018(6) 0.006(6) -0.026(8)
C21 0.114(10) 0.101(8) 0.070(7) -0.011(6) -0.002(6) -0.026(7)
C22 0.171(17) 0.209(18) 0.116(11) -0.065(12) -0.010(11) -0.072(16)
C23 0.102(14) 0.33(3) 0.176(18) -0.131(19) 0.001(12) -0.009(17)
C24 0.082(11) 0.27(2) 0.152(14) -0.065(14) -0.016(10) -0.039(13)
C25 0.107(12) 0.169(14) 0.107(10) -0.030(10) -0.020(8) 0.004(11)
C26 0.101(10) 0.115(9) 0.070(7) 0.004(7) -0.015(6) -0.009(8)
C27 0.101(10) 0.097(9) 0.093(8) 0.016(7) -0.010(7) -0.005(8)
C28 0.105(11) 0.124(12) 0.159(13) 0.059(10) -0.030(10) -0.028(10)
C29 0.080(11) 0.179(17) 0.203(19) 0.049(14) -0.045(12) -0.052(11)
C30 0.138(16) 0.171(17) 0.148(15) 0.009(13) -0.031(12) -0.045(14)
C31 0.148(14) 0.144(12) 0.096(10) 0.023(8) -0.031(9) -0.050(11)
C40 0.079(8) 0.157(12) 0.080(8) 0.021(7) -0.012(6) 0.012(8)
C41 0.080(10) 0.38(3) 0.090(10) 0.049(12) -0.020(8) -0.052(15)
C42 0.092(13) 0.43(4) 0.113(13) 0.041(17) -0.018(11) -0.014(19)
C43 0.044(9) 0.31(3) 0.22(2) 0.01(2) -0.006(11) -0.023(13)
C44 0.103(13) 0.25(2) 0.104(11) 0.019(12) 0.003(9) -0.029(14)
C45 0.104(12) 0.25(2) 0.095(10) 0.005(10) 0.018(8) -0.036(13)

loop_
_atom_type_symbol
_atom_type_description
_atom_type_scat_dispersion_real
_atom_type_scat_dispersion_imag
_atom_type_scat_source
Au Au -2.0133 8.8022 'International Tables Vol C Tables 4.2.6.8 and 6.1.1.4'
S S 0.1246 0.1234 'International Tables Vol C Tables 4.2.6.8 and 6.1.1.4'
P P 0.1023 0.0942 'International Tables Vol C Tables 4.2.6.8 and 6.1.1.4'
C C 0.0033 0.0016 'International Tables Vol C Tables 4.2.6.8 and 6.1.1.4'
O O 0.0106 0.0060 'International Tables Vol C Tables 4.2.6.8 and 6.1.1.4'
H H 0.0000 0.0000 'International Tables Vol C Tables 4.2.6.8 and 6.1.1.4'

loop_
_geom_angle_atom_site_label_1
_geom_angle_atom_site_label_2
_geom_angle_atom_site_label_3
_geom_angle
_geom_angle_site_symmetry_1
_geom_angle_site_symmetry_3
_geom_angle_publ_flag
P1 Au1 S1 176.55(10) . . ?
P1 Au1 Au2 81.82(7) . . ?
S1 Au1 Au2 101.63(8) . . ?
P2 Au2 S2 177.45(11) . . ?
P2 Au2 Au1 84.60(8) . . ?
S2 Au2 Au1 97.29(10) . . ?
C26 S1 Au1 109.2(4) . . ?
C40 S2 Au2 107.7(4) . . ?
C1 P1 C2 104.6(5) . . ?
C1 P1 C8 104.6(4) . . ?
C2 P1 C8 106.3(5) . . ?
C1 P1 Au1 116.1(3) . . ?
C2 P1 Au1 113.5(3) . . ?
C8 P1 Au1 111.0(3) . . ?
C14 P2 C1 105.3(5) . . ?
C14 P2 C20 107.6(6) . . ?
C1 P2 C20 103.6(5) . . ?
C14 P2 Au2 114.6(3) . . ?
C1 P2 Au2 113.1(3) . . ?
C20 P2 Au2 111.8(4) . . ?
P1 C1 P2 119.2(5) . . ?
C7 C2 C3 111.0(9) . . ?
C7 C2 P1 111.8(7) . . ?
C3 C2 P1 110.3(8) . . ?
C4 C3 C2 111.5(11) . . ?
C3 C4 C5 114.0(10) . . ?
C6 C5 C4 110.4(10) . . ?
C5 C6 C7 112.3(11) . . ?
C2 C7 C6 110.7(10) . . ?
C9 C8 C13 111.4(8) . . ?
C9 C8 P1 111.5(7) . . ?
C13 C8 P1 112.3(7) . . ?
C8 C9 C10 111.6(10) . . ?
C11 C10 C9 109.8(10) . . ?
C10 C11 C12 112.7(10) . . ?
C11 C12 C13 109.7(10) . . ?
C8 C13 C12 110.5(9) . . ?
C19 C14 C15 109.6(10) . . ?
C19 C14 P2 112.1(8) . . ?
C15 C14 P2 112.7(9) . . ?
C14 C15 C16 111.2(12) . . ?
C17 C16 C15 109.3(12) . . ?
C16 C17 C18 112.1(12) . . ?
C17 C18 C19 109.2(14) . . ?
C14 C19 C18 112.6(11) . . ?
C25 C20 C21 112.4(11) . . ?
C25 C20 P2 114.7(9) . . ?
C21 C20 P2 112.8(8) . . ?
C22 C21 C20 108.4(11) . . ?
C23 C22 C21 117.3(15) . . ?
C22 C23 C24 106.6(16) . . ?
C23 C24 C25 107.1(13) . . ?
C20 C25 C24 112.3(13) . . ?
C31 C26 C27 116.9(13) . . ?
C31 C26 S1 118.4(11) . . ?
C27 C26 S1 124.7(9) . . ?
C28 C27 C26 121.2(12) . . ?
C29 C28 O1 112.9(16) . . ?
C29 C28 C27 118.9(14) . . ?
O1 C28 C27 128.2(14) . . ?
C30 C29 C28 120.5(16) . . ?
C30 C29 O2 118.5(18) . . ?
C28 C29 O2 120.0(18) . . ?
C29 C30 C31 120.3(17) . . ?
C26 C31 C30 121.8(15) . . ?
C32 O1 C28 117.9(15) . . ?
O1 C32 C33 111.7(16) . . ?
O5 C33 C32 109.6(12) . . ?
C33 O5 C34 116.5(15) . . ?
O5 C34 C35 110.5(14) . . ?
O4 C35 C34 112.4(16) . . ?
C36 O4 C35 115.8(19) . . ?
C36 O4 C36' 124(4) . . ?
C35 O4 C36' 113(3) . . ?
O4 C36 C37 114.0(14) . . ?
O3 C37 C36 114.4(13) . . ?
C38 O3 C37 129(2) . . ?
O3 C38 C39 119.9(17) . . ?
O2 C39 C38 115.7(16) . . ?
O4 C36' C37' 110.2(16) . . ?
O3' C37' C36' 107.9(14) . . ?
C38' O3' C37' 110.3(15) . . ?
O3' C38' C39' 108.5(16) . . ?
O2 C39' C38' 108.7(15) . . ?
C39' O2 C39 61(2) . . ?
C39' O2 C29 102(2) . . ?
C39 O2 C29 111(2) . . ?
C45 C40 C41 118.9(14) . . ?
C45 C40 S2 117.1(11) . . ?
C41 C40 S2 123.6(11) . . ?
C42 C41 C40 120.5(15) . . ?
C41 C42 O6 126(2) . . ?
C41 C42 C43 120.8(16) . . ?
O6 C42 C43 114(2) . . ?
C44 C43 O7 129(2) . . ?
C44 C43 C42 118.5(15) . . ?
O7 C43 C42 113(2) . . ?
C43 C44 C45 120.6(16) . . ?
C40 C45 C44 120.3(14) . . ?
C46 O6 C42 125(3) . . ?
O6 C46 C47 87(4) . . ?
O10 C47 C46 110.4(17) . . ?
C48 O10 C47 118(2) . . ?
O10 C48 C49 113.0(18) . . ?
O9 C49 C48 112.2(17) . . ?
C49 O9 C50 112.2(18) . . ?
O9 C50 C51 109.3(14) . . ?
O8 C51 C50 111.2(15) . . ?
C51 O8 C52 116.7(17) . . ?
O8 C52 C53 112.1(14) . . ?
O7 C53 C52 106(2) . . ?
C43 O7 C53 115.4(19) . . ?

loop_
_geom_bond_atom_site_label_1
_geom_bond_atom_site_label_2
_geom_bond_distance
_geom_bond_site_symmetry_2
_geom_bond_publ_flag
Au1 P1 2.268(2) . ?
Au1 S1 2.294(3) . ?
Au1 Au2 3.2838(7) . ?
Au2 P2 2.265(3) . ?
Au2 S2 2.296(3) . ?
S1 C26 1.755(13) . ?
S2 C40 1.767(13) . ?
P1 C1 1.827(9) . ?
P1 C2 1.836(10) . ?
P1 C8 1.853(10) . ?
P2 C14 1.812(11) . ?
P2 C1 1.830(9) . ?
P2 C20 1.837(11) . ?
C2 C7 1.533(14) . ?
C2 C3 1.547(14) . ?
C3 C4 1.483(15) . ?
C4 C5 1.532(17) . ?
C5 C6 1.520(17) . ?
C6 C7 1.537(16) . ?
C8 C9 1.503(14) . ?
C8 C13 1.530(12) . ?
C9 C10 1.561(15) . ?
C10 C11 1.496(15) . ?
C11 C12 1.515(16) . ?
C12 C13 1.548(14) . ?
C14 C19 1.507(15) . ?
C14 C15 1.530(16) . ?
C15 C16 1.583(19) . ?
C16 C17 1.48(2) . ?
C17 C18 1.482(19) . ?
C18 C19 1.509(16) . ?
C20 C25 1.452(17) . ?
C20 C21 1.562(13) . ?
C21 C22 1.538(16) . ?
C22 C23 1.48(2) . ?
C23 C24 1.58(2) . ?
C24 C25 1.597(18) . ?
C26 C31 1.338(16) . ?
C26 C27 1.376(15) . ?
C27 C28 1.358(17) . ?
C28 C29 1.34(2) . ?
C28 O1 1.354(16) . ?
C29 C30 1.32(2) . ?
C29 O2 1.432(19) . ?
C30 C31 1.35(2) . ?
O1 C32 1.303(19) . ?
C32 C33 1.575(16) . ?
C33 O5 1.350(14) . ?
O5 C34 1.367(16) . ?
C34 C35 1.573(19) . ?
C35 O4 1.358(17) . ?
O4 C36 1.351(18) . ?
O4 C36' 1.360(18) . ?
C36 C37 1.560(19) . ?
C37 O3 1.308(16) . ?
O3 C38 1.281(16) . ?
C38 C39 1.52(2) . ?
C39 O2 1.370(16) . ?
C36' C37' 1.59(2) . ?
C37' O3' 1.384(17) . ?
O3' C38' 1.380(18) . ?
C38' C39' 1.58(2) . ?
C39' O2 1.353(17) . ?
C40 C45 1.367(18) . ?
C40 C41 1.380(17) . ?
C41 C42 1.32(2) . ?
C42 O6 1.38(3) . ?
C42 C43 1.44(3) . ?
C43 C44 1.31(2) . ?
C43 O7 1.39(2) . ?
C44 C45 1.40(2) . ?
O6 C46 1.25(6) . ?
C46 C47 1.58(2) . ?
C47 O10 1.354(18) . ?
O10 C48 1.346(18) . ?
C48 C49 1.56(2) . ?
C49 O9 1.372(18) . ?
O9 C50 1.383(16) . ?
C50 C51 1.583(19) . ?
C51 O8 1.359(16) . ?
O8 C52 1.362(16) . ?
C52 C53 1.575(18) . ?
C53 O7 1.39(3) . ?
